data_2230572
loop_
_publ_author_name
'Yang, Jingya'
'Zhou, Hongyan'
'Li, Zheng'

_publ_section_title
;
 2-(3-Nitrophenyl)-4-oxo-4-phenylbutanenitrile
;
_journal_coeditor_code BH2356
_journal_issue 7
_journal_name_full 'Acta Crystallographica Section E'
_journal_page_first o1610
_journal_paper_doi 10.1107/S1600536811021052
_journal_volume 67
_journal_year 2011
_chemical_formula_iupac 'C16 H12 N2 O3'
_chemical_formula_moiety 'C16 H12 N2 O3'
_chemical_formula_sum 'C16 H12 N2 O3'
_chemical_formula_weight 280.28
_chemical_name_systematic
;
2-(3-Nitrophenyl)-4-oxo-4-phenylbutanenitrile
;
_space_group_IT_number 61
_symmetry_cell_setting orthorhombic
_symmetry_space_group_name_Hall '-P 2ac 2ab'
_symmetry_space_group_name_H-M 'P b c a'
_atom_sites_solution_hydrogens geom
_atom_sites_solution_primary direct
_atom_sites_solution_secondary difmap
_audit_creation_method SHELXL-97
_cell_angle_alpha 90.00
_cell_angle_beta 90.00
_cell_angle_gamma 90.00
_cell_formula_units_Z 8
_cell_length_a 10.105(9)
_cell_length_b 8.485(8)
_cell_length_c 31.37(3)
_cell_measurement_reflns_used 1926
_cell_measurement_temperature 296(2)
_cell_measurement_theta_max 24.77
_cell_measurement_theta_min 2.60
_cell_volume 2690(4)
_computing_cell_refinement 'SAINT (Bruker, 2009)'
_computing_data_collection 'APEX2 (Bruker, 2009)'
_computing_data_reduction 'SAINT (Bruker, 2009)'
_computing_molecular_graphics 'SHELXTL (Sheldrick, 2008)'
_computing_publication_material 'SHELXTL (Sheldrick, 2008)'
_computing_structure_refinement 'SHELXL97 (Sheldrick, 2008)'
_computing_structure_solution 'SHELXS97 (Sheldrick, 2008)'
_diffrn_ambient_temperature 296(2)
_diffrn_measured_fraction_theta_full 0.989
_diffrn_measured_fraction_theta_max 0.989
_diffrn_measurement_device_type 'Bruker APEXII CCD'
_diffrn_measurement_method '\f and \w'
_diffrn_radiation_monochromator graphite
_diffrn_radiation_source 'fine-focus sealed tube'
_diffrn_radiation_type MoK\a
_diffrn_radiation_wavelength 0.71073
_diffrn_reflns_av_R_equivalents 0.0641
_diffrn_reflns_av_sigmaI/netI 0.0534
_diffrn_reflns_limit_h_max 9
_diffrn_reflns_limit_h_min -11
_diffrn_reflns_limit_k_max 10
_diffrn_reflns_limit_k_min -10
_diffrn_reflns_limit_l_max 38
_diffrn_reflns_limit_l_min -36
_diffrn_reflns_number 11482
_diffrn_reflns_theta_full 25.50
_diffrn_reflns_theta_max 25.50
_diffrn_reflns_theta_min 2.60
_exptl_absorpt_coefficient_mu 0.098
_exptl_absorpt_correction_T_max 0.9770
_exptl_absorpt_correction_T_min 0.9732
_exptl_absorpt_correction_type multi-scan
_exptl_absorpt_process_details '(SADABS; Bruker, 2009)'
_exptl_crystal_colour colourless
_exptl_crystal_density_diffrn 1.384
_exptl_crystal_density_method 'not measured'
_exptl_crystal_description block
_exptl_crystal_F_000 1168
_exptl_crystal_size_max 0.28
_exptl_crystal_size_mid 0.25
_exptl_crystal_size_min 0.24
_refine_diff_density_max 0.144
_refine_diff_density_min -0.211
_refine_ls_extinction_coef 0.0057(9)
_refine_ls_extinction_expression Fc^*^=kFc[1+0.001xFc^2^\l^3^/sin(2\q)]^-1/4^
_refine_ls_extinction_method 'SHELXL97 (Sheldrick, 2008)'
_refine_ls_goodness_of_fit_ref 1.027
_refine_ls_hydrogen_treatment constr
_refine_ls_matrix_type full
_refine_ls_number_constraints 0
_refine_ls_number_parameters 191
_refine_ls_number_reflns 2470
_refine_ls_number_restraints 0
_refine_ls_restrained_S_all 1.027
_refine_ls_R_factor_all 0.0900
_refine_ls_R_factor_gt 0.0498
_refine_ls_shift/su_max 0.000
_refine_ls_shift/su_mean 0.000
_refine_ls_structure_factor_coef Fsqd
_refine_ls_weighting_details 'calc w=1/[\s^2^(Fo^2^)+(0.0432P)^2^+0.5508P] where P=(Fo^2^+2Fc^2^)/3'
_refine_ls_weighting_scheme calc
_refine_ls_wR_factor_gt 0.1048
_refine_ls_wR_factor_ref 0.1218
_reflns_number_gt 1541
_reflns_number_total 2470
_reflns_threshold_expression I>2\s(I)
_cod_data_source_file bh2356.cif
_cod_data_source_block I
_cod_database_code 2230572
_cod_database_fobs_code 2230572

loop_
_symmetry_equiv_pos_as_xyz
'x, y, z'
'-x+1/2, -y, z+1/2'
'-x, y+1/2, -z+1/2'
'x+1/2, -y+1/2, -z'
'-x, -y, -z'
'x-1/2, y, -z-1/2'
'x, -y-1/2, z-1/2'
'-x-1/2, y-1/2, z'

loop_
_atom_site_type_symbol
_atom_site_label
_atom_site_fract_x
_atom_site_fract_y
_atom_site_fract_z
_atom_site_U_iso_or_equiv
_atom_site_adp_type
_atom_site_calc_flag
_atom_site_refinement_flags
_atom_site_occupancy
_atom_site_symmetry_multiplicity
_atom_site_disorder_assembly
_atom_site_disorder_group
C C1 0.9659(2) 0.7730(3) 0.76158(8) 0.0531(7) Uani d . 1 1 . .
H H1 1.0233 0.8327 0.7449 0.064 Uiso calc R 1 1 . .
C C2 0.9790(3) 0.7738(3) 0.80556(8) 0.0600(7) Uani d . 1 1 . .
H H2 1.0458 0.8331 0.8182 0.072 Uiso calc R 1 1 . .
C C3 0.8944(3) 0.6881(3) 0.83050(8) 0.0611(8) Uani d . 1 1 . .
H H3 0.9030 0.6898 0.8600 0.073 Uiso calc R 1 1 . .
C C4 0.7968(3) 0.5993(3) 0.81171(8) 0.0612(8) Uani d . 1 1 . .
H H4 0.7392 0.5406 0.8286 0.073 Uiso calc R 1 1 . .
C C5 0.7838(2) 0.5969(3) 0.76813(8) 0.0529(7) Uani d . 1 1 . .
H H5 0.7177 0.5359 0.7558 0.063 Uiso calc R 1 1 . .
C C6 0.8680(2) 0.6842(2) 0.74222(7) 0.0431(6) Uani d . 1 1 . .
C C7 0.8505(3) 0.6785(3) 0.69527(7) 0.0462(6) Uani d . 1 1 . .
C C8 0.9342(2) 0.7828(3) 0.66743(7) 0.0472(6) Uani d . 1 1 . .
H H8A 1.0267 0.7642 0.6740 0.057 Uiso calc R 1 1 . .
H H8B 0.9148 0.8919 0.6741 0.057 Uiso calc R 1 1 . .
C C9 0.9127(2) 0.7566(3) 0.61978(7) 0.0470(6) Uani d . 1 1 . .
H H9 0.8180 0.7682 0.6139 0.056 Uiso calc R 1 1 . .
C C10 0.9863(2) 0.8761(2) 0.59265(6) 0.0411(6) Uani d . 1 1 . .
C C11 1.1213(3) 0.8670(3) 0.58598(7) 0.0505(6) Uani d . 1 1 . .
H H11 1.1692 0.7857 0.5985 0.061 Uiso calc R 1 1 . .
C C12 1.1858(3) 0.9763(3) 0.56111(8) 0.0555(7) Uani d . 1 1 . .
H H12 1.2767 0.9683 0.5570 0.067 Uiso calc R 1 1 . .
C C13 1.1164(3) 1.0971(3) 0.54237(7) 0.0512(7) Uani d . 1 1 . .
H H13 1.1588 1.1705 0.5251 0.061 Uiso calc R 1 1 . .
C C14 0.9831(3) 1.1064(2) 0.54980(6) 0.0408(6) Uani d . 1 1 . .
C C15 0.9168(2) 0.9985(2) 0.57425(6) 0.0425(6) Uani d . 1 1 . .
H H15 0.8260 1.0075 0.5784 0.051 Uiso calc R 1 1 . .
C C16 0.9514(3) 0.5952(3) 0.60812(7) 0.0543(7) Uani d . 1 1 . .
N N1 0.9820(3) 0.4705(3) 0.60021(7) 0.0789(8) Uani d . 1 1 . .
N N2 0.9061(3) 1.2315(2) 0.52900(6) 0.0551(6) Uani d . 1 1 . .
O O1 0.77009(19) 0.5898(2) 0.67920(5) 0.0685(6) Uani d . 1 1 . .
O O2 0.7895(2) 1.2441(2) 0.53819(6) 0.0762(6) Uani d . 1 1 . .
O O3 0.9621(2) 1.3169(2) 0.50346(6) 0.0822(7) Uani d . 1 1 . .

loop_
_atom_site_aniso_label
_atom_site_aniso_U_11
_atom_site_aniso_U_22
_atom_site_aniso_U_33
_atom_site_aniso_U_12
_atom_site_aniso_U_13
_atom_site_aniso_U_23
C1 0.0547(19) 0.0492(15) 0.0554(16) -0.0029(13) 0.0082(13) -0.0014(11)
C2 0.063(2) 0.0625(17) 0.0547(16) 0.0048(15) -0.0027(14) -0.0084(13)
C3 0.075(2) 0.0583(16) 0.0504(15) 0.0120(16) 0.0040(15) 0.0060(13)
C4 0.068(2) 0.0549(16) 0.0612(17) 0.0003(15) 0.0160(15) 0.0127(13)
C5 0.0537(18) 0.0455(14) 0.0595(16) -0.0052(13) 0.0064(13) 0.0021(11)
C6 0.0445(15) 0.0328(11) 0.0520(14) 0.0030(11) 0.0029(12) -0.0005(10)
C7 0.0465(17) 0.0381(12) 0.0539(14) 0.0004(12) 0.0034(12) -0.0021(11)
C8 0.0552(17) 0.0396(13) 0.0469(13) -0.0003(12) 0.0044(12) -0.0019(10)
C9 0.0488(16) 0.0423(13) 0.0498(14) 0.0000(12) -0.0024(12) 0.0033(11)
C10 0.0458(16) 0.0380(13) 0.0396(12) 0.0008(12) -0.0016(11) -0.0032(9)
C11 0.0514(18) 0.0459(14) 0.0541(14) 0.0061(13) -0.0062(13) -0.0009(11)
C12 0.0466(17) 0.0611(17) 0.0588(15) -0.0019(14) 0.0072(13) -0.0091(13)
C13 0.065(2) 0.0471(15) 0.0418(13) -0.0128(14) 0.0069(13) -0.0057(11)
C14 0.0525(18) 0.0373(13) 0.0327(11) -0.0009(12) -0.0002(11) -0.0023(9)
C15 0.0462(15) 0.0418(13) 0.0395(12) 0.0016(12) 0.0023(11) -0.0047(10)
C16 0.076(2) 0.0431(14) 0.0434(13) -0.0050(14) 0.0011(13) 0.0012(11)
N1 0.130(2) 0.0490(14) 0.0580(13) 0.0020(15) 0.0080(14) -0.0041(11)
N2 0.0806(19) 0.0456(13) 0.0390(11) 0.0003(13) -0.0050(12) 0.0016(9)
O1 0.0680(14) 0.0775(13) 0.0598(11) -0.0274(11) 0.0011(10) -0.0029(10)
O2 0.0735(16) 0.0810(14) 0.0740(13) 0.0222(12) -0.0015(12) 0.0186(10)
O3 0.1196(19) 0.0640(12) 0.0631(12) -0.0041(12) 0.0080(12) 0.0230(10)

loop_
_atom_type_symbol
_atom_type_description
_atom_type_scat_dispersion_real
_atom_type_scat_dispersion_imag
_atom_type_scat_source
C C 0.0033 0.0016 'International Tables Vol C Tables 4.2.6.8 and 6.1.1.4'
H H 0.0000 0.0000 'International Tables Vol C Tables 4.2.6.8 and 6.1.1.4'
N N 0.0061 0.0033 'International Tables Vol C Tables 4.2.6.8 and 6.1.1.4'
O O 0.0106 0.0060 'International Tables Vol C Tables 4.2.6.8 and 6.1.1.4'

loop_
_geom_angle_atom_site_label_1
_geom_angle_atom_site_label_2
_geom_angle_atom_site_label_3
_geom_angle_site_symmetry_1
_geom_angle_site_symmetry_3
_geom_angle
_geom_angle_publ_flag
C6 C1 C2 . . 120.5(2) ?
C6 C1 H1 . . 119.7 ?
C2 C1 H1 . . 119.7 ?
C3 C2 C1 . . 120.4(3) ?
C3 C2 H2 . . 119.8 ?
C1 C2 H2 . . 119.8 ?
C2 C3 C4 . . 119.7(3) ?
C2 C3 H3 . . 120.2 ?
C4 C3 H3 . . 120.2 ?
C3 C4 C5 . . 120.2(3) ?
C3 C4 H4 . . 119.9 ?
C5 C4 H4 . . 119.9 ?
C4 C5 C6 . . 121.1(2) ?
C4 C5 H5 . . 119.5 ?
C6 C5 H5 . . 119.5 ?
C1 C6 C5 . . 118.1(2) ?
C1 C6 C7 . . 122.6(2) ?
C5 C6 C7 . . 119.3(2) ?
O1 C7 C6 . . 120.7(2) ?
O1 C7 C8 . . 119.9(2) ?
C6 C7 C8 . . 119.3(2) ?
C7 C8 C9 . . 113.8(2) ?
C7 C8 H8A . . 108.8 ?
C9 C8 H8A . . 108.8 ?
C7 C8 H8B . . 108.8 ?
C9 C8 H8B . . 108.8 ?
H8A C8 H8B . . 107.7 ?
C16 C9 C10 . . 110.6(2) ?
C16 C9 C8 . . 109.97(19) ?
C10 C9 C8 . . 112.46(19) ?
C16 C9 H9 . . 107.9 ?
C10 C9 H9 . . 107.9 ?
C8 C9 H9 . . 107.9 ?
C15 C10 C11 . . 118.8(2) ?
C15 C10 C9 . . 119.2(2) ?
C11 C10 C9 . . 122.1(2) ?
C12 C11 C10 . . 121.0(2) ?
C12 C11 H11 . . 119.5 ?
C10 C11 H11 . . 119.5 ?
C13 C12 C11 . . 120.3(3) ?
C13 C12 H12 . . 119.9 ?
C11 C12 H12 . . 119.9 ?
C14 C13 C12 . . 118.2(2) ?
C14 C13 H13 . . 120.9 ?
C12 C13 H13 . . 120.9 ?
C13 C14 C15 . . 122.5(2) ?
C13 C14 N2 . . 119.1(2) ?
C15 C14 N2 . . 118.2(2) ?
C14 C15 C10 . . 119.2(2) ?
C14 C15 H15 . . 120.4 ?
C10 C15 H15 . . 120.4 ?
N1 C16 C9 . . 178.2(3) ?
O2 N2 O3 . . 123.5(2) ?
O2 N2 C14 . . 118.1(2) ?
O3 N2 C14 . . 118.4(3) ?

loop_
_geom_bond_atom_site_label_1
_geom_bond_atom_site_label_2
_geom_bond_site_symmetry_2
_geom_bond_distance
_geom_bond_publ_flag
C1 C6 . 1.384(3) ?
C1 C2 . 1.386(4) ?
C1 H1 . 0.9300 ?
C2 C3 . 1.368(4) ?
C2 H2 . 0.9300 ?
C3 C4 . 1.374(4) ?
C3 H3 . 0.9300 ?
C4 C5 . 1.374(4) ?
C4 H4 . 0.9300 ?
C5 C6 . 1.390(3) ?
C5 H5 . 0.9300 ?
C6 C7 . 1.484(3) ?
C7 O1 . 1.217(3) ?
C7 C8 . 1.504(3) ?
C8 C9 . 1.527(3) ?
C8 H8A . 0.9700 ?
C8 H8B . 0.9700 ?
C9 C16 . 1.470(4) ?
C9 C10 . 1.518(3) ?
C9 H9 . 0.9800 ?
C10 C15 . 1.380(3) ?
C10 C11 . 1.381(3) ?
C11 C12 . 1.376(3) ?
C11 H11 . 0.9300 ?
C12 C13 . 1.374(3) ?
C12 H12 . 0.9300 ?
C13 C14 . 1.369(4) ?
C13 H13 . 0.9300 ?
C14 C15 . 1.370(3) ?
C14 N2 . 1.469(3) ?
C15 H15 . 0.9300 ?
C16 N1 . 1.130(3) ?
N2 O2 . 1.218(3) ?
N2 O3 . 1.219(3) ?

loop_
_geom_torsion_atom_site_label_1
_geom_torsion_atom_site_label_2
_geom_torsion_atom_site_label_3
_geom_torsion_atom_site_label_4
_geom_torsion_site_symmetry_1
_geom_torsion_site_symmetry_2
_geom_torsion_site_symmetry_3
_geom_torsion_site_symmetry_4
_geom_torsion
_geom_torsion_publ_flag
C6 C1 C2 C3 . . . . -0.7(4) ?
C1 C2 C3 C4 . . . . 0.7(4) ?
C2 C3 C4 C5 . . . . -0.2(4) ?
C3 C4 C5 C6 . . . . -0.4(4) ?
C2 C1 C6 C5 . . . . 0.2(3) ?
C2 C1 C6 C7 . . . . -179.5(2) ?
C4 C5 C6 C1 . . . . 0.4(4) ?
C4 C5 C6 C7 . . . . -179.9(2) ?
C1 C6 C7 O1 . . . . 174.3(2) ?
C5 C6 C7 O1 . . . . -5.4(3) ?
C1 C6 C7 C8 . . . . -5.2(3) ?
C5 C6 C7 C8 . . . . 175.1(2) ?
O1 C7 C8 C9 . . . . -3.5(3) ?
C6 C7 C8 C9 . . . . 176.0(2) ?
C7 C8 C9 C16 . . . . -62.9(3) ?
C7 C8 C9 C10 . . . . 173.33(19) ?
C16 C9 C10 C15 . . . . 133.2(2) ?
C8 C9 C10 C15 . . . . -103.3(2) ?
C16 C9 C10 C11 . . . . -47.2(3) ?
C8 C9 C10 C11 . . . . 76.2(3) ?
C15 C10 C11 C12 . . . . -0.7(3) ?
C9 C10 C11 C12 . . . . 179.7(2) ?
C10 C11 C12 C13 . . . . 0.0(4) ?
C11 C12 C13 C14 . . . . 1.1(3) ?
C12 C13 C14 C15 . . . . -1.5(3) ?
C12 C13 C14 N2 . . . . -178.05(19) ?
C13 C14 C15 C10 . . . . 0.7(3) ?
N2 C14 C15 C10 . . . . 177.34(18) ?
C11 C10 C15 C14 . . . . 0.4(3) ?
C9 C10 C15 C14 . . . . 179.96(19) ?
C13 C14 N2 O2 . . . . -175.3(2) ?
C15 C14 N2 O2 . . . . 8.0(3) ?
C13 C14 N2 O3 . . . . 4.9(3) ?
C15 C14 N2 O3 . . . . -171.9(2) ?
